data_7015808
loop_
_publ_author_name
'Zobi, Fabio'
'Blacque, Olivier'

_publ_section_title
;
 Reactivity of 17 e- complex [Re(II)Br4(CO)2]2- with bridging aromatic
 ligands. Characterization and CO-releasing properties.
;
_journal_issue 18
_journal_name_full 'Dalton transactions (Cambridge, England : 2003)'
_journal_page_first 4994
_journal_page_last 5001
_journal_paper_doi 10.1039/c1dt10110b
_journal_volume 40
_journal_year 2011
_chemical_formula_moiety 'C8 H20 N, C6 H4 Br2 Cl N2 O2 Re'
_chemical_formula_sum 'C14 H24 Br2 Cl N3 O2 Re'
_chemical_formula_weight 647.82
_chemical_name_systematic
;
Tetraethylammonium tribromo(dicarbonyl)(pyridazine-\k<i>N</i>^1^)rhenium(II)

;
_space_group_IT_number 14
_symmetry_cell_setting monoclinic
_symmetry_space_group_name_Hall '-P 2yn'
_symmetry_space_group_name_H-M 'P 1 21/n 1'
_atom_sites_solution_hydrogens geom
_atom_sites_solution_primary direct
_atom_sites_solution_secondary difmap
_audit_creation_method SHELXL-97
_cell_angle_alpha 90.00
_cell_angle_beta 114.105(2)
_cell_angle_gamma 90.00
_cell_formula_units_Z 4
_cell_length_a 16.1336(3)
_cell_length_b 8.2350(1)
_cell_length_c 17.0551(3)
_cell_measurement_reflns_used 14900
_cell_measurement_temperature 183(2)
_cell_measurement_theta_max 32.76
_cell_measurement_theta_min 2.53
_cell_volume 2068.35(7)
_computing_cell_refinement
;
CrysAlisPro, Oxford Diffraction Ltd.,
Version 1.171.33.55
;
_computing_data_collection
;
CrysAlisPro, Oxford Diffraction Ltd.,
Version 1.171.33.55
;
_computing_data_reduction
;
CrysAlisPro, Oxford Diffraction Ltd.,
Version 1.171.33.55
;
_computing_molecular_graphics
; ORTEP-3 for Windows, Version 2.01.
Farrugia, L. J. (1997). J. Appl. Cryst. 30, 565.
;
_computing_publication_material
; WinGX -- An integrated system of Windows programs for the solution,
refinement and analysis of single crystal X-ray diffraction data,
Version 1.70.01. Farrugia, L. J. (1999). J. Appl. Cryst. 32, 837-838.
SHELXL97. Sheldrick, G.M. (2008). Acta Cryst. A64, 112-122.
PLATON for Windows, Version 1.12. Spek, A. L. (2003). J. Appl. Cryst. 36,
7-13.
;
_computing_structure_refinement ' SHELXL97. Sheldrick, G.M. (2008). Acta Cryst. A64, 112-122.'
_computing_structure_solution ' SHELXS97. Sheldrick, G.M. (2008). Acta Cryst. A64, 112-122.'
_diffrn_ambient_temperature 183(2)
_diffrn_detector_area_resol_mean 10.4498
_diffrn_measured_fraction_theta_full 1.000
_diffrn_measured_fraction_theta_max 1.000
_diffrn_measurement_device_type
; Goniometer Xcalibur, detector: Ruby
Oxford Diffraction (2007). Oxford Diffraction Ltd.,
Xcalibur CCD system
;
_diffrn_measurement_method 'omega scans'
_diffrn_radiation_monochromator graphite
_diffrn_radiation_source 'Enhance (Mo) X-ray Source'
_diffrn_radiation_type MoK\a
_diffrn_radiation_wavelength 0.71073
_diffrn_reflns_av_R_equivalents 0.0508
_diffrn_reflns_av_sigmaI/netI 0.0600
_diffrn_reflns_limit_h_max 22
_diffrn_reflns_limit_h_min -19
_diffrn_reflns_limit_k_max 11
_diffrn_reflns_limit_k_min -11
_diffrn_reflns_limit_l_max 23
_diffrn_reflns_limit_l_min -23
_diffrn_reflns_number 37577
_diffrn_reflns_theta_full 29.13
_diffrn_reflns_theta_max 29.13
_diffrn_reflns_theta_min 2.62
_diffrn_standards_number 0
_exptl_absorpt_coefficient_mu 9.878
_exptl_absorpt_correction_T_max 0.783
_exptl_absorpt_correction_T_min 0.105
_exptl_absorpt_correction_type analytical
_exptl_absorpt_process_details
;
CrysAlisPro, Oxford Diffraction Ltd., Version 1.171.33.55.
Analytical numeric absorption correction using a multifaceted crystal
model based on expressions derived by R.C. Clark & J.S. Reid.
(Clark, R. C. & Reid, J. S. (1995). Acta Cryst. A51, 887-897)
;
_exptl_crystal_colour yellow
_exptl_crystal_density_diffrn 2.080
_exptl_crystal_density_method 'not measured'
_exptl_crystal_description plate
_exptl_crystal_F_000 1228
_exptl_crystal_size_max 0.50
_exptl_crystal_size_mid 0.20
_exptl_crystal_size_min 0.02
_refine_diff_density_max 1.512
_refine_diff_density_min -1.243
_refine_diff_density_rms 0.165
_refine_ls_extinction_method none
_refine_ls_goodness_of_fit_ref 1.017
_refine_ls_hydrogen_treatment constr
_refine_ls_matrix_type full
_refine_ls_number_parameters 211
_refine_ls_number_reflns 5571
_refine_ls_number_restraints 0
_refine_ls_restrained_S_all 1.017
_refine_ls_R_factor_all 0.0594
_refine_ls_R_factor_gt 0.0356
_refine_ls_shift/su_max 0.002
_refine_ls_shift/su_mean 0.000
_refine_ls_structure_factor_coef Fsqd
_refine_ls_weighting_details 'w=1/[\s^2^(Fo^2^)+(0.0464P)^2^] where P=(Fo^2^+2Fc^2^)/3'
_refine_ls_weighting_scheme calc
_refine_ls_wR_factor_gt 0.0874
_refine_ls_wR_factor_ref 0.0906
_reflns_number_gt 3839
_reflns_number_total 5571
_reflns_threshold_expression >2sigma(I)
_cod_data_source_file c1dt10110b.txt
_cod_data_source_block 9
_cod_original_sg_symbol_H-M 'P 21/n'
_cod_database_code 7015808

loop_
_symmetry_equiv_pos_as_xyz
'x, y, z'
'-x+1/2, y+1/2, -z+1/2'
'-x, -y, -z'
'x-1/2, -y-1/2, z-1/2'

loop_
_atom_site_label
_atom_site_type_symbol
_atom_site_fract_x
_atom_site_fract_y
_atom_site_fract_z
_atom_site_U_iso_or_equiv
_atom_site_adp_type
_atom_site_occupancy
_atom_site_symmetry_multiplicity
_atom_site_calc_flag
_atom_site_refinement_flags
_atom_site_disorder_assembly
_atom_site_disorder_group
C1 C 0.7719(4) 0.1071(7) -0.0443(4) 0.0364(16) Uani 1 1 d . . .
C2 C 0.6278(5) 0.2924(7) -0.1011(5) 0.0376(15) Uani 1 1 d . . .
C3 C 0.7075(4) 0.4826(7) 0.1531(4) 0.0373(15) Uani 1 1 d . . .
H3 H 0.7527 0.4132 0.1886 0.045 Uiso 1 1 calc R . .
C4 C 0.6715(5) 0.5959(7) 0.1903(4) 0.0391(16) Uani 1 1 d . . .
H4 H 0.6907 0.6018 0.2496 0.047 Uiso 1 1 calc R . .
C5 C 0.6082(5) 0.6968(7) 0.1379(4) 0.0392(16) Uani 1 1 d . . .
H5 H 0.5824 0.7766 0.1593 0.047 Uiso 1 1 calc R . .
C6 C 0.5827(5) 0.6781(7) 0.0508(4) 0.0418(18) Uani 1 1 d . . .
H6 H 0.5384 0.7480 0.0145 0.050 Uiso 1 1 calc R . .
C7 C 0.5492(5) 0.8851(7) -0.2378(4) 0.0397(16) Uani 1 1 d . . .
H7A H 0.5992 0.9554 -0.2331 0.048 Uiso 1 1 calc R . .
H7B H 0.4944 0.9504 -0.2589 0.048 Uiso 1 1 calc R . .
C8 C 0.5658(6) 0.8220(9) -0.1481(5) 0.058(2) Uani 1 1 d . . .
H8A H 0.6209 0.7599 -0.1257 0.087 Uiso 1 1 calc R . .
H8B H 0.5159 0.7544 -0.1516 0.087 Uiso 1 1 calc R . .
H8C H 0.5709 0.9122 -0.1107 0.087 Uiso 1 1 calc R . .
C9 C 0.6230(4) 0.6517(7) -0.2757(4) 0.0370(15) Uani 1 1 d . . .
H9A H 0.6141 0.5708 -0.3198 0.044 Uiso 1 1 calc R . .
H9B H 0.6290 0.5940 -0.2241 0.044 Uiso 1 1 calc R . .
C10 C 0.7108(5) 0.7349(8) -0.2577(4) 0.0445(18) Uani 1 1 d . . .
H10A H 0.7217 0.8152 -0.2138 0.067 Uiso 1 1 calc R . .
H10B H 0.7084 0.7864 -0.3090 0.067 Uiso 1 1 calc R . .
H10C H 0.7591 0.6566 -0.2385 0.067 Uiso 1 1 calc R . .
C11 C 0.5200(4) 0.8426(7) -0.3875(3) 0.0355(15) Uani 1 1 d . . .
H11A H 0.4673 0.9112 -0.4002 0.043 Uiso 1 1 calc R . .
H11B H 0.5712 0.9130 -0.3792 0.043 Uiso 1 1 calc R . .
C12 C 0.5032(5) 0.7350(8) -0.4641(4) 0.0471(18) Uani 1 1 d . . .
H12A H 0.4509 0.6684 -0.4748 0.071 Uiso 1 1 calc R . .
H12B H 0.5552 0.6671 -0.4527 0.071 Uiso 1 1 calc R . .
H12C H 0.4928 0.8012 -0.5136 0.071 Uiso 1 1 calc R . .
C13 C 0.4611(4) 0.6403(8) -0.3140(4) 0.0434(17) Uani 1 1 d . . .
H13A H 0.4563 0.5589 -0.3568 0.052 Uiso 1 1 calc R . .
H13B H 0.4756 0.5840 -0.2600 0.052 Uiso 1 1 calc R . .
C14 C 0.3708(5) 0.7184(8) -0.3394(5) 0.058(2) Uani 1 1 d . . .
H14A H 0.3729 0.7936 -0.2957 0.087 Uiso 1 1 calc R . .
H14B H 0.3259 0.6367 -0.3464 0.087 Uiso 1 1 calc R . .
H14C H 0.3553 0.7752 -0.3927 0.087 Uiso 1 1 calc R . .
N1 N 0.6800(3) 0.4692(5) 0.0688(3) 0.0261(11) Uani 1 1 d . . .
N2 N 0.6160(4) 0.5690(6) 0.0147(3) 0.0384(13) Uani 1 1 d . . .
N3 N 0.5394(4) 0.7519(5) -0.3037(3) 0.0315(12) Uani 1 1 d . . .
O1 O 0.7923(3) 0.0040(5) -0.0730(3) 0.0478(13) Uani 1 1 d . . .
O2 O 0.5728(3) 0.2957(6) -0.1636(3) 0.0507(13) Uani 1 1 d . . .
Br1 Br 0.88095(6) 0.27683(10) 0.14164(5) 0.0323(2) Uani 0.50 1 d P . .
Cl1 Cl 0.88095(6) 0.27683(10) 0.14164(5) 0.0323(2) Uani 0.50 1 d P . .
Br2 Br 0.79387(6) 0.51099(10) -0.05038(5) 0.0363(2) Uani 0.50 1 d P . .
Cl2 Cl 0.79387(6) 0.51099(10) -0.05038(5) 0.0363(2) Uani 0.50 1 d P . .
Br3 Br 0.65455(5) 0.08942(8) 0.07341(4) 0.04585(19) Uani 1 1 d . . .
Re1 Re 0.731845(16) 0.28194(3) 0.007351(14) 0.02611(8) Uani 1 1 d . . .

loop_
_atom_site_aniso_label
_atom_site_aniso_U_11
_atom_site_aniso_U_22
_atom_site_aniso_U_33
_atom_site_aniso_U_23
_atom_site_aniso_U_13
_atom_site_aniso_U_12
C1 0.045(4) 0.031(3) 0.024(3) 0.002(2) 0.005(3) -0.007(3)
C2 0.051(4) 0.027(3) 0.055(4) 0.001(3) 0.042(4) -0.008(3)
C3 0.041(4) 0.044(4) 0.025(3) 0.006(3) 0.011(3) 0.003(3)
C4 0.054(4) 0.035(3) 0.027(3) -0.005(3) 0.016(3) -0.002(3)
C5 0.049(4) 0.032(3) 0.055(4) -0.011(3) 0.040(3) -0.004(3)
C6 0.048(4) 0.026(3) 0.046(4) 0.002(3) 0.015(3) 0.008(3)
C7 0.043(4) 0.032(3) 0.045(4) 0.000(3) 0.019(3) -0.002(3)
C8 0.066(6) 0.070(5) 0.043(4) 0.001(4) 0.028(4) -0.006(4)
C9 0.042(4) 0.026(3) 0.042(4) 0.005(3) 0.017(3) 0.005(3)
C10 0.040(4) 0.052(4) 0.038(4) 0.005(3) 0.011(3) 0.003(3)
C11 0.035(4) 0.038(3) 0.031(3) 0.009(3) 0.012(3) -0.001(3)
C12 0.046(4) 0.057(4) 0.038(4) -0.002(3) 0.017(3) 0.005(3)
C13 0.039(4) 0.037(4) 0.059(4) 0.001(3) 0.024(3) -0.009(3)
C14 0.044(5) 0.051(4) 0.079(6) 0.008(4) 0.025(4) -0.007(4)
N1 0.032(3) 0.022(2) 0.025(2) 0.0031(18) 0.013(2) -0.0006(19)
N2 0.040(3) 0.036(3) 0.035(3) 0.006(2) 0.010(2) 0.010(2)
N3 0.036(3) 0.024(2) 0.037(3) 0.0051(19) 0.016(2) 0.0019(19)
O1 0.050(3) 0.036(3) 0.055(3) -0.003(2) 0.019(2) 0.007(2)
O2 0.041(3) 0.057(3) 0.044(3) 0.003(2) 0.007(2) -0.006(2)
Br1 0.0334(5) 0.0302(4) 0.0271(4) 0.0036(3) 0.0061(3) -0.0018(4)
Cl1 0.0334(5) 0.0302(4) 0.0271(4) 0.0036(3) 0.0061(3) -0.0018(4)
Br2 0.0368(5) 0.0366(4) 0.0312(4) -0.0010(3) 0.0094(4) 0.0011(4)
Cl2 0.0368(5) 0.0366(4) 0.0312(4) -0.0010(3) 0.0094(4) 0.0011(4)
Br3 0.0454(4) 0.0391(4) 0.0503(4) 0.0055(3) 0.0168(3) -0.0060(3)
Re1 0.02653(13) 0.02531(11) 0.02430(12) -0.00090(10) 0.00816(9) -0.00047(10)

loop_
_atom_type_symbol
_atom_type_description
_atom_type_scat_dispersion_real
_atom_type_scat_dispersion_imag
_atom_type_scat_source
C C 0.0033 0.0016 'International Tables Vol C Tables 4.2.6.8 and 6.1.1.4'
H H 0.0000 0.0000 'International Tables Vol C Tables 4.2.6.8 and 6.1.1.4'
N N 0.0061 0.0033 'International Tables Vol C Tables 4.2.6.8 and 6.1.1.4'
O O 0.0106 0.0060 'International Tables Vol C Tables 4.2.6.8 and 6.1.1.4'
Br Br -0.2901 2.4595 'International Tables Vol C Tables 4.2.6.8 and 6.1.1.4'
Re Re -1.0185 7.2310 'International Tables Vol C Tables 4.2.6.8 and 6.1.1.4'
Cl Cl 0.1484 0.1585 'International Tables Vol C Tables 4.2.6.8 and 6.1.1.4'

loop_
_geom_angle_atom_site_label_1
_geom_angle_atom_site_label_2
_geom_angle_atom_site_label_3
_geom_angle
_geom_angle_site_symmetry_1
_geom_angle_site_symmetry_3
_geom_angle_publ_flag
O1 C1 Re1 177.2(6) . . ?
O2 C2 Re1 176.0(6) . . ?
N1 C3 C4 122.5(5) . . ?
N1 C3 H3 118.8 . . ?
C4 C3 H3 118.8 . . ?
C5 C4 C3 117.5(6) . . ?
C5 C4 H4 121.3 . . ?
C3 C4 H4 121.3 . . ?
C4 C5 C6 117.5(6) . . ?
C4 C5 H5 121.2 . . ?
C6 C5 H5 121.2 . . ?
N2 C6 C5 125.4(6) . . ?
N2 C6 H6 117.3 . . ?
C5 C6 H6 117.3 . . ?
C8 C7 N3 114.4(5) . . ?
C8 C7 H7A 108.7 . . ?
N3 C7 H7A 108.7 . . ?
C8 C7 H7B 108.7 . . ?
N3 C7 H7B 108.7 . . ?
H7A C7 H7B 107.6 . . ?
C7 C8 H8A 109.5 . . ?
C7 C8 H8B 109.5 . . ?
H8A C8 H8B 109.5 . . ?
C7 C8 H8C 109.5 . . ?
H8A C8 H8C 109.5 . . ?
H8B C8 H8C 109.5 . . ?
N3 C9 C10 118.3(5) . . ?
N3 C9 H9A 107.7 . . ?
C10 C9 H9A 107.7 . . ?
N3 C9 H9B 107.7 . . ?
C10 C9 H9B 107.7 . . ?
H9A C9 H9B 107.1 . . ?
C9 C10 H10A 109.5 . . ?
C9 C10 H10B 109.5 . . ?
H10A C10 H10B 109.5 . . ?
C9 C10 H10C 109.5 . . ?
H10A C10 H10C 109.5 . . ?
H10B C10 H10C 109.5 . . ?
C12 C11 N3 114.7(5) . . ?
C12 C11 H11A 108.6 . . ?
N3 C11 H11A 108.6 . . ?
C12 C11 H11B 108.6 . . ?
N3 C11 H11B 108.6 . . ?
H11A C11 H11B 107.6 . . ?
C11 C12 H12A 109.5 . . ?
C11 C12 H12B 109.5 . . ?
H12A C12 H12B 109.5 . . ?
C11 C12 H12C 109.5 . . ?
H12A C12 H12C 109.5 . . ?
H12B C12 H12C 109.5 . . ?
C14 C13 N3 116.3(5) . . ?
C14 C13 H13A 108.2 . . ?
N3 C13 H13A 108.2 . . ?
C14 C13 H13B 108.2 . . ?
N3 C13 H13B 108.2 . . ?
H13A C13 H13B 107.4 . . ?
C13 C14 H14A 109.5 . . ?
C13 C14 H14B 109.5 . . ?
H14A C14 H14B 109.5 . . ?
C13 C14 H14C 109.5 . . ?
H14A C14 H14C 109.5 . . ?
H14B C14 H14C 109.5 . . ?
C3 N1 N2 121.0(5) . . ?
C3 N1 Re1 123.3(4) . . ?
N2 N1 Re1 115.7(3) . . ?
C6 N2 N1 116.1(5) . . ?
C9 N3 C13 107.8(4) . . ?
C9 N3 C11 112.6(5) . . ?
C13 N3 C11 110.2(5) . . ?
C9 N3 C7 110.8(5) . . ?
C13 N3 C7 110.5(5) . . ?
C11 N3 C7 104.9(4) . . ?
C2 Re1 C1 85.3(2) . . ?
C2 Re1 N1 94.2(2) . . ?
C1 Re1 N1 175.9(2) . . ?
C2 Re1 Br2 85.47(17) . . ?
C1 Re1 Br2 96.87(19) . . ?
N1 Re1 Br2 87.16(12) . . ?
C2 Re1 Br3 93.45(18) . . ?
C1 Re1 Br3 93.05(19) . . ?
N1 Re1 Br3 82.89(12) . . ?
Br2 Re1 Br3 169.89(3) . . ?
C2 Re1 Br1 173.37(19) . . ?
C1 Re1 Br1 91.63(16) . . ?
N1 Re1 Br1 89.24(11) . . ?
Br2 Re1 Br1 89.07(3) . . ?
Br3 Re1 Br1 92.58(3) . . ?

loop_
_geom_bond_atom_site_label_1
_geom_bond_atom_site_label_2
_geom_bond_distance
_geom_bond_site_symmetry_2
_geom_bond_publ_flag
C1 O1 1.096(7) . ?
C1 Re1 1.931(7) . ?
C2 O2 1.073(7) . ?
C2 Re1 1.927(7) . ?
C3 N1 1.325(7) . ?
C3 C4 1.382(9) . ?
C3 H3 0.9300 . ?
C4 C5 1.336(8) . ?
C4 H4 0.9300 . ?
C5 C6 1.378(9) . ?
C5 H5 0.9300 . ?
C6 N2 1.320(8) . ?
C6 H6 0.9300 . ?
C7 C8 1.532(9) . ?
C7 N3 1.532(7) . ?
C7 H7A 0.9700 . ?
C7 H7B 0.9700 . ?
C8 H8A 0.9600 . ?
C8 H8B 0.9600 . ?
C8 H8C 0.9600 . ?
C9 N3 1.484(8) . ?
C9 C10 1.488(9) . ?
C9 H9A 0.9700 . ?
C9 H9B 0.9700 . ?
C10 H10A 0.9600 . ?
C10 H10B 0.9600 . ?
C10 H10C 0.9600 . ?
C11 C12 1.508(8) . ?
C11 N3 1.528(7) . ?
C11 H11A 0.9700 . ?
C11 H11B 0.9700 . ?
C12 H12A 0.9600 . ?
C12 H12B 0.9600 . ?
C12 H12C 0.9600 . ?
C13 C14 1.486(9) . ?
C13 N3 1.514(8) . ?
C13 H13A 0.9700 . ?
C13 H13B 0.9700 . ?
C14 H14A 0.9600 . ?
C14 H14B 0.9600 . ?
C14 H14C 0.9600 . ?
N1 N2 1.347(6) . ?
N1 Re1 2.212(5) . ?
Br1 Re1 2.5562(8) . ?
Br2 Re1 2.5166(10) . ?
Br3 Re1 2.5467(8) . ?

loop_
_geom_torsion_atom_site_label_1
_geom_torsion_atom_site_label_2
_geom_torsion_atom_site_label_3
_geom_torsion_atom_site_label_4
_geom_torsion
_geom_torsion_site_symmetry_1
_geom_torsion_site_symmetry_2
_geom_torsion_site_symmetry_3
_geom_torsion_site_symmetry_4
_geom_torsion_publ_flag
N1 C3 C4 C5 -1.6(10) . . . . ?
C3 C4 C5 C6 1.1(10) . . . . ?
C4 C5 C6 N2 -0.4(11) . . . . ?
C4 C3 N1 N2 1.3(9) . . . . ?
C4 C3 N1 Re1 -177.1(5) . . . . ?
C5 C6 N2 N1 0.1(10) . . . . ?
C3 N1 N2 C6 -0.5(8) . . . . ?
Re1 N1 N2 C6 178.1(5) . . . . ?
C10 C9 N3 C13 -177.6(6) . . . . ?
C10 C9 N3 C11 60.5(7) . . . . ?
C10 C9 N3 C7 -56.6(7) . . . . ?
C14 C13 N3 C9 178.2(6) . . . . ?
C14 C13 N3 C11 -58.4(8) . . . . ?
C14 C13 N3 C7 57.0(7) . . . . ?
C12 C11 N3 C9 62.2(7) . . . . ?
C12 C11 N3 C13 -58.3(7) . . . . ?
C12 C11 N3 C7 -177.2(6) . . . . ?
C8 C7 N3 C9 -60.3(7) . . . . ?
C8 C7 N3 C13 59.1(7) . . . . ?
C8 C7 N3 C11 177.9(6) . . . . ?
C3 N1 Re1 C2 157.8(5) . . . . ?
N2 N1 Re1 C2 -20.8(4) . . . . ?
C3 N1 Re1 Br2 -117.0(5) . . . . ?
N2 N1 Re1 Br2 64.5(4) . . . . ?
C3 N1 Re1 Br3 64.8(5) . . . . ?
N2 N1 Re1 Br3 -113.7(4) . . . . ?
C3 N1 Re1 Br1 -27.9(5) . . . . ?
N2 N1 Re1 Br1 153.6(4) . . . . ?
